data_4344524
loop_
_publ_author_name
'Cisar, A.'
'Daake, R.L.'
'Corbett, J.D.'

_publ_section_title
;
 The zirconium dichloride phase region. Synthesis, structure, and
 photoelectron spectral studies of 3R Zr Cl2, 6T-Zr1.05 Cl2 and related
 phases
;
_journal_name_full 'Inorganic Chemistry'
_journal_page_first 836
_journal_page_last 843
_journal_volume 18
_journal_year 1979
_chemical_formula_sum 'Cl2 Zr1.05'
_chemical_name_systematic 'Zr1.05 Cl2'
_space_group_IT_number 164
_symmetry_space_group_name_Hall '-P 3 2"'
_symmetry_space_group_name_H-M 'P -3 m 1'
_cell_angle_alpha 90
_cell_angle_beta 90
_cell_angle_gamma 120
_cell_formula_units_Z 6
_cell_length_a 3.379
_cell_length_b 3.379
_cell_length_c 38.713
_cell_volume 382.793
_citation_journal_id_ASTM INOCAJ
_cod_data_source_file Cisar_INOCAJ_1979_1573.cif
_cod_data_source_block Cl2Zr1.05
_cod_original_cell_volume 382.7929
_cod_database_code 4344524

loop_
_symmetry_equiv_pos_as_xyz
x,y,z
-y,x-y,z
-x+y,-x,z
y,x,-z
-x,-x+y,-z
x-y,-y,-z
-x,-y,-z
y,-x+y,-z
x-y,x,-z
-y,-x,z
x,x-y,z
-x+y,y,z

loop_
_atom_site_label
_atom_site_type_symbol
_atom_site_fract_x
_atom_site_fract_y
_atom_site_fract_z
_atom_site_occupancy
_atom_site_U_iso_or_equiv
Zr2 Zr+2 0.6667 0.3333 0.2989 1 0.0
Zr3 Zr+2 0.3333 0.6667 0.4182 1 0.0
Zr4 Zr+2 0 0 0 0.28 0.0
Cl5 Cl-1 0.6667 0.3333 0.3756 1 0.0
Cl3 Cl-1 0.3333 0.6667 0.1986 1 0.0
Cl1 Cl-1 0.6667 0.3333 0.0352 1 0.0
Cl2 Cl-1 0.6667 0.3333 0.1227 1 0.0
Cl4 Cl-1 0.3333 0.6667 0.2923 1 0.0
Zr1 Zr+2 0.3333 0.6667 0.0815 1 0.0
Cl6 Cl-1 0.6667 0.3333 0.459 1 0.0
